data_7041942
loop_
_publ_author_name
'Yagishita, Sadahiro'
'Himegi, Akiko'
'Kanazashi, Ken'
'Ohishi, Tomomi'
'Ishikawa, Ryuta'
'Hamaguchi, Tomohiko'
'Kawata, Satoshi'

_publ_section_title
;
 Structural transformations of layered structures constructed from
 Cu(ii)-chloranilate monomer compounds.
;
_journal_issue 9
_journal_name_full 'Dalton transactions (Cambridge, England : 2003)'
_journal_page_first 2966
_journal_page_last 2973
_journal_paper_doi 10.1039/c6dt04867f
_journal_volume 46
_journal_year 2017
_chemical_formula_moiety {(Hha)2[Cu(CA)2(EtOH)]}n
_chemical_formula_sum 'C26 H38 Cl4 Cu N2 O9'
_chemical_formula_weight 727.92
_space_group_crystal_system triclinic
_space_group_IT_number 2
_space_group_name_Hall '-P 1'
_space_group_name_H-M_alt 'P -1'
_symmetry_space_group_name_Hall '-P 1'
_symmetry_space_group_name_H-M 'P -1'
_atom_sites_solution_hydrogens mixed
_audit_creation_method SHELXL-2016/6
_audit_update_record
;
2017-01-23 deposited with the CCDC.
2017-02-06 downloaded from the CCDC.
;
_cell_angle_alpha 68.7310(14)
_cell_angle_beta 88.9340(12)
_cell_angle_gamma 86.7180(10)
_cell_formula_units_Z 2
_cell_length_a 9.9963(3)
_cell_length_b 12.4259(4)
_cell_length_c 14.1763(5)
_cell_measurement_reflns_used 12647
_cell_measurement_temperature 250(2)
_cell_measurement_theta_max 27.53
_cell_measurement_theta_min 3.09
_cell_volume 1638.25(9)
_computing_cell_refinement 'RAPID AUTO (Rigaku, 2011)'
_computing_data_collection 'RAPID AUTO (Rigaku, 2011)'
_computing_data_reduction 'RAPID AUTO (Rigaku, 2011)'
_computing_molecular_graphics 'CrystalStructure 4.2 (Rigaku, 2015)'
_computing_publication_material 'CrystalStructure 4.2 (Rigaku, 2015)'
_computing_structure_refinement 'SHELXL-2016/6 (Sheldrick, 2016)'
_computing_structure_solution 'Il Milione (Burla, et al., 2007)'
_diffrn_ambient_temperature 250(2)
_diffrn_detector_area_resol_mean 10.000
_diffrn_measured_fraction_theta_full 0.997
_diffrn_measured_fraction_theta_max 0.997
_diffrn_measurement_device_type 'Rigaku R-AXIS RAPID'
_diffrn_measurement_method \w
_diffrn_radiation_type MoK\a
_diffrn_radiation_wavelength 0.71075
_diffrn_reflns_av_R_equivalents 0.0206
_diffrn_reflns_av_unetI/netI 0.0267
_diffrn_reflns_Laue_measured_fraction_full 0.997
_diffrn_reflns_Laue_measured_fraction_max 0.997
_diffrn_reflns_limit_h_max 12
_diffrn_reflns_limit_h_min -12
_diffrn_reflns_limit_k_max 16
_diffrn_reflns_limit_k_min -14
_diffrn_reflns_limit_l_max 18
_diffrn_reflns_limit_l_min -18
_diffrn_reflns_number 16265
_diffrn_reflns_point_group_measured_fraction_full 0.997
_diffrn_reflns_point_group_measured_fraction_max 0.997
_diffrn_reflns_theta_full 25.242
_diffrn_reflns_theta_max 27.483
_diffrn_reflns_theta_min 3.084
_exptl_absorpt_coefficient_mu 1.043
_exptl_absorpt_correction_T_max 0.855
_exptl_absorpt_correction_T_min 0.779
_exptl_absorpt_correction_type multi-scan
_exptl_absorpt_process_details 'ABSCOR (Rigaku, 1995)'
_exptl_crystal_colour violet
_exptl_crystal_density_diffrn 1.476
_exptl_crystal_density_method 'not measured'
_exptl_crystal_description block
_exptl_crystal_F_000 754
_exptl_crystal_size_max 0.400
_exptl_crystal_size_mid 0.200
_exptl_crystal_size_min 0.150
_refine_diff_density_max 0.864
_refine_diff_density_min -0.752
_refine_diff_density_rms 0.083
_refine_ls_extinction_method none
_refine_ls_goodness_of_fit_ref 1.082
_refine_ls_hydrogen_treatment mixed
_refine_ls_matrix_type full
_refine_ls_number_parameters 425
_refine_ls_number_reflns 7470
_refine_ls_number_restraints 10
_refine_ls_restrained_S_all 1.091
_refine_ls_R_factor_all 0.0486
_refine_ls_R_factor_gt 0.0390
_refine_ls_shift/su_max 0.001
_refine_ls_shift/su_mean 0.000
_refine_ls_structure_factor_coef Fsqd
_refine_ls_weighting_details 'w=1/[\s^2^(Fo^2^)+(0.0800P)^2^+0.2924P] where P=(Fo^2^+2Fc^2^)/3'
_refine_ls_weighting_scheme calc
_refine_ls_wR_factor_gt 0.1185
_refine_ls_wR_factor_ref 0.1280
_reflns_Friedel_coverage 0.000
_reflns_number_gt 6073
_reflns_number_total 7470
_reflns_threshold_expression 'I > 2\s(I)'
_cod_data_source_file c6dt04867f2.cif
_cod_data_source_block ydkr
_cod_depositor_comments 'Adding full bibliography for 7041940--7041946.cif.'
_cod_database_code 7041942
_shelx_shelxl_version_number 2016/6
_shelx_space_group_comment
;
The symmetry employed for this shelxl refinement is uniquely defined
by the following loop, which should always be used as a source of
symmetry information in preference to the above space-group names.
They are only intended as comments.
;
_shelx_estimated_absorpt_t_min 0.680
_shelx_estimated_absorpt_t_max 0.859

loop_
_space_group_symop_operation_xyz
'x, y, z'
'-x, -y, -z'

loop_
_atom_site_label
_atom_site_type_symbol
_atom_site_fract_x
_atom_site_fract_y
_atom_site_fract_z
_atom_site_U_iso_or_equiv
_atom_site_adp_type
_atom_site_occupancy
_atom_site_site_symmetry_order
_atom_site_calc_flag
_atom_site_refinement_flags_posn
_atom_site_refinement_flags_adp
_atom_site_refinement_flags_occupancy
_atom_site_disorder_assembly
_atom_site_disorder_group
Cu1 Cu 0.24023(2) 0.23098(2) 0.42191(2) 0.03131(10) Uani 1 1 d . . . . .
Cl1 Cl -0.00584(6) 0.37887(5) 0.66157(4) 0.03941(15) Uani 1 1 d . . . . .
Cl2 Cl -0.20338(6) 0.31849(5) 0.26082(4) 0.03895(14) Uani 1 1 d . . . . .
Cl3 Cl 0.48788(6) 0.06757(6) 0.19563(4) 0.04062(15) Uani 1 1 d . . . . .
Cl4 Cl 0.67903(5) 0.13869(4) 0.59250(4) 0.03090(13) Uani 1 1 d . . . . .
O1 O 0.06326(14) 0.24879(14) 0.36344(12) 0.0325(3) Uani 1 1 d . . . . .
O2 O 0.14798(15) 0.28417(15) 0.52189(12) 0.0358(4) Uani 1 1 d . . . . .
O3 O -0.27749(15) 0.44234(15) 0.56401(14) 0.0429(4) Uani 1 1 d . . . . .
O4 O -0.35541(16) 0.42570(16) 0.39310(14) 0.0468(4) Uani 1 1 d . . . . .
O5 O 0.40872(14) 0.19169(13) 0.49517(11) 0.0313(3) Uani 1 1 d . . . . .
O6 O 0.32754(14) 0.15862(13) 0.33469(11) 0.0313(3) Uani 1 1 d . . . . .
O7 O 0.76039(15) 0.01093(15) 0.29284(13) 0.0383(4) Uani 1 1 d . . . . .
O8 O 0.83326(15) 0.02338(15) 0.47042(12) 0.0367(4) Uani 1 1 d . . . . .
O9 O 0.2918(2) 0.41320(17) 0.32828(15) 0.0527(5) Uani 1 1 d . . . . .
N1 N 0.9658(2) -0.0440(2) 0.67631(15) 0.0342(4) Uani 1 1 d . . . . .
C1 C -0.02330(19) 0.29868(17) 0.40456(16) 0.0269(4) Uani 1 1 d . . . . .
C2 C 0.0258(2) 0.31608(17) 0.49867(16) 0.0280(4) Uani 1 1 d . . . . .
C3 C -0.0606(2) 0.36279(18) 0.55253(16) 0.0288(4) Uani 1 1 d . . . . .
C4 C -0.1929(2) 0.39941(18) 0.52004(17) 0.0309(4) Uani 1 1 d . . . . .
C5 C -0.2406(2) 0.38813(18) 0.42097(17) 0.0312(4) Uani 1 1 d . . . . .
C6 C -0.1502(2) 0.33527(18) 0.36955(16) 0.0292(4) Uani 1 1 d . . . . .
C7 C 0.49836(19) 0.14806(17) 0.45108(15) 0.0254(4) Uani 1 1 d . . . . .
C8 C 0.45162(19) 0.12870(17) 0.35810(15) 0.0259(4) Uani 1 1 d . . . . .
C9 C 0.5405(2) 0.08395(19) 0.30509(15) 0.0287(4) Uani 1 1 d . . . . .
C10 C 0.6753(2) 0.04937(18) 0.33757(16) 0.0292(4) Uani 1 1 d . . . . .
C11 C 0.72013(19) 0.06228(18) 0.43749(16) 0.0275(4) Uani 1 1 d . . . . .
C12 C 0.62807(19) 0.11746(18) 0.48473(15) 0.0264(4) Uani 1 1 d . . . . .
C13 C 0.2925(4) 0.4668(3) 0.2219(3) 0.0774(10) Uani 1 1 d . . . . .
H13A H 0.289396 0.550888 0.203689 0.093 Uiso 1 1 calc R U . . .
H13B H 0.211908 0.447477 0.194418 0.093 Uiso 1 1 calc R U . . .
C14 C 0.4110(5) 0.4313(4) 0.1758(3) 0.1030(15) Uani 1 1 d . . . . .
H14A H 0.408843 0.473033 0.103203 0.154 Uiso 1 1 calc R U . . .
H14B H 0.411393 0.348868 0.189715 0.154 Uiso 1 1 calc R U . . .
H14C H 0.491208 0.448471 0.203936 0.154 Uiso 1 1 calc R U . . .
C15 C 0.9090(2) -0.0538(2) 0.77611(17) 0.0364(5) Uani 1 1 d . . . . .
H15A H 0.958904 -0.115900 0.829306 0.044 Uiso 1 1 calc R U . . .
H15B H 0.815616 -0.074772 0.779082 0.044 Uiso 1 1 calc R U . . .
C16 C 0.9146(2) 0.0571(2) 0.79606(18) 0.0393(5) Uani 1 1 d . . . . .
H16A H 0.873251 0.121031 0.739289 0.047 Uiso 1 1 calc R U . . .
H16B H 1.008398 0.073672 0.800877 0.047 Uiso 1 1 calc R U . . .
C17 C 0.8425(3) 0.0493(3) 0.8932(2) 0.0511(6) Uani 1 1 d . . . . .
H17A H 0.750627 0.027439 0.889423 0.061 Uiso 1 1 calc R U . . .
H17B H 0.887219 -0.012494 0.949780 0.061 Uiso 1 1 calc R U . . .
C18 C 0.8369(3) 0.1593(3) 0.9156(2) 0.0533(7) Uani 1 1 d . . . . .
H18A H 0.928592 0.180467 0.921055 0.064 Uiso 1 1 calc R U . . .
H18B H 0.793475 0.221645 0.858674 0.064 Uiso 1 1 calc R U . . .
C19 C 0.7623(4) 0.1498(3) 1.0115(2) 0.0673(9) Uani 1 1 d . . . . .
H19A H 0.671707 0.125931 1.006624 0.081 Uiso 1 1 calc R U . . .
H19B H 0.807433 0.088663 1.068371 0.081 Uiso 1 1 calc R U . . .
C20 C 0.7515(5) 0.2584(3) 1.0343(3) 0.0822(11) Uani 1 1 d . . . . .
H20A H 0.711206 0.242581 1.100425 0.123 Uiso 1 1 calc R U . . .
H20B H 0.696142 0.316539 0.983340 0.123 Uiso 1 1 calc R U . . .
H20C H 0.840150 0.286436 1.033951 0.123 Uiso 1 1 calc R U . . .
N2 N 0.4532(2) 0.35508(18) 0.58864(17) 0.0441(5) Uani 0.5 1 d . . P . .
H2A H 0.436649 0.298029 0.566192 0.066 Uiso 0.5 1 calc R U P . .
H2B H 0.530498 0.386504 0.561910 0.066 Uiso 0.5 1 calc R U P . .
H2C H 0.385735 0.409771 0.569852 0.066 Uiso 0.5 1 calc R U P . .
C21 C 0.4641(6) 0.3070(5) 0.7011(5) 0.0497(10) Uani 0.5 1 d D . P . .
H21A H 0.477859 0.369638 0.725812 0.060 Uiso 0.5 1 calc R U P . .
H21B H 0.541636 0.251654 0.721412 0.060 Uiso 0.5 1 calc R U P . .
C22 C 0.3391(8) 0.2475(8) 0.7474(6) 0.0810(15) Uani 0.5 1 d D . P . .
H22A H 0.331265 0.183092 0.723859 0.097 Uiso 0.5 1 calc R U P . .
H22B H 0.262901 0.302385 0.718732 0.097 Uiso 0.5 1 calc R U P . .
C23 C 0.3212(13) 0.1999(15) 0.8613(10) 0.108(4) Uani 0.5 1 d D . P . .
H23A H 0.238129 0.158847 0.878978 0.129 Uiso 0.5 1 calc R U P . .
H23B H 0.396301 0.145461 0.893426 0.129 Uiso 0.5 1 calc R U P . .
C24 C 0.316(3) 0.2966(16) 0.8968(17) 0.195(6) Uani 0.5 1 d D . P . .
H24A H 0.406021 0.301871 0.919989 0.234 Uiso 0.5 1 calc R U P . .
H24B H 0.296446 0.367109 0.837777 0.234 Uiso 0.5 1 calc R U P . .
C25 C 0.225(2) 0.2998(13) 0.9744(12) 0.178(5) Uani 0.5 1 d D . P . .
H25A H 0.277465 0.303012 1.031102 0.214 Uiso 0.5 1 calc R U P . .
H25B H 0.179047 0.227350 0.998820 0.214 Uiso 0.5 1 calc R U P . .
C26 C 0.1258(18) 0.3947(18) 0.9459(19) 0.220(14) Uani 0.5 1 d D . P . .
H26A H 0.037100 0.364673 0.956519 0.330 Uiso 0.5 1 calc R U P . .
H26B H 0.136703 0.441928 0.875049 0.330 Uiso 0.5 1 calc R U P . .
H26C H 0.136772 0.441312 0.986979 0.330 Uiso 0.5 1 calc R U P . .
N2A N 0.4532(2) 0.35508(18) 0.58864(17) 0.0441(5) Uani 0.5 1 d . . P A 1
H2AA H 0.542782 0.354015 0.594397 0.066 Uiso 0.5 1 calc R U P A 1
H2AB H 0.418310 0.427625 0.574577 0.066 Uiso 0.5 1 calc R U P A 1
H2AC H 0.432761 0.330724 0.538365 0.066 Uiso 0.5 1 calc R U P A 1
C27 C 0.3933(6) 0.2730(5) 0.6907(4) 0.0497(10) Uani 0.5 1 d D . P A 1
H27A H 0.296347 0.289138 0.692393 0.060 Uiso 0.5 1 calc R U P A 1
H27B H 0.409668 0.192026 0.697318 0.060 Uiso 0.5 1 calc R U P A 1
C28 C 0.4561(9) 0.2931(8) 0.7698(6) 0.0810(15) Uani 0.5 1 d D . P A 1
H28A H 0.442939 0.374667 0.762069 0.097 Uiso 0.5 1 calc R U P A 1
H28B H 0.552494 0.273339 0.770527 0.097 Uiso 0.5 1 calc R U P A 1
C29 C 0.3894(12) 0.2144(16) 0.8690(11) 0.108(4) Uani 0.5 1 d D . P A 1
H29A H 0.350817 0.152067 0.853309 0.129 Uiso 0.5 1 calc R U P A 1
H29B H 0.462474 0.178200 0.917220 0.129 Uiso 0.5 1 calc R U P A 1
C30 C 0.292(3) 0.2537(14) 0.9211(16) 0.195(6) Uani 0.5 1 d D . P A 1
H30A H 0.329551 0.233458 0.989124 0.234 Uiso 0.5 1 calc R U P A 1
H30B H 0.218314 0.202355 0.928920 0.234 Uiso 0.5 1 calc R U P A 1
C31 C 0.229(3) 0.3625(13) 0.9002(12) 0.178(5) Uani 0.5 1 d D . P A 1
H31A H 0.155308 0.370727 0.852842 0.214 Uiso 0.5 1 calc R U P A 1
H31B H 0.293225 0.420080 0.864597 0.214 Uiso 0.5 1 calc R U P A 1
C32 C 0.170(2) 0.3948(15) 0.9896(12) 0.171(9) Uani 0.5 1 d D . P A 1
H32A H 0.079887 0.428498 0.973072 0.256 Uiso 0.5 1 calc R U P A 1
H32B H 0.225903 0.450265 1.001288 0.256 Uiso 0.5 1 calc R U P A 1
H32C H 0.168757 0.325757 1.050251 0.256 Uiso 0.5 1 calc R U P A 1
H1 H 0.277(3) 0.458(3) 0.354(2) 0.054(9) Uiso 1 1 d . . . . .
H2 H 1.045(3) -0.027(2) 0.675(2) 0.042(8) Uiso 1 1 d . . . . .
H3 H 0.965(3) -0.107(3) 0.665(2) 0.059(9) Uiso 1 1 d . . . . .
H4 H 0.910(3) 0.002(3) 0.629(2) 0.058(9) Uiso 1 1 d . . . . .

loop_
_atom_site_aniso_label
_atom_site_aniso_U_11
_atom_site_aniso_U_22
_atom_site_aniso_U_33
_atom_site_aniso_U_23
_atom_site_aniso_U_13
_atom_site_aniso_U_12
Cu1 0.01839(14) 0.04053(17) 0.04122(17) -0.02333(13) -0.00331(10) 0.00689(11)
Cl1 0.0421(3) 0.0454(3) 0.0373(3) -0.0232(3) -0.0004(2) -0.0006(2)
Cl2 0.0337(3) 0.0479(3) 0.0402(3) -0.0225(3) -0.0089(2) 0.0051(2)
Cl3 0.0314(3) 0.0620(4) 0.0367(3) -0.0282(3) -0.0006(2) 0.0008(2)
Cl4 0.0249(2) 0.0365(3) 0.0354(3) -0.0183(2) -0.00413(19) 0.0028(2)
O1 0.0207(7) 0.0429(8) 0.0419(8) -0.0262(7) -0.0010(6) 0.0070(6)
O2 0.0239(7) 0.0498(9) 0.0407(8) -0.0261(8) -0.0049(6) 0.0075(7)
O3 0.0288(8) 0.0526(10) 0.0628(11) -0.0405(9) 0.0053(7) 0.0032(7)
O4 0.0279(8) 0.0554(11) 0.0658(12) -0.0347(10) -0.0104(8) 0.0173(8)
O5 0.0201(7) 0.0402(8) 0.0396(8) -0.0228(7) -0.0015(6) 0.0055(6)
O6 0.0200(7) 0.0393(8) 0.0393(8) -0.0206(7) -0.0039(6) 0.0046(6)
O7 0.0246(7) 0.0522(10) 0.0476(9) -0.0306(8) 0.0040(6) 0.0037(7)
O8 0.0202(7) 0.0520(10) 0.0400(8) -0.0206(8) -0.0010(6) 0.0085(7)
O9 0.0771(14) 0.0405(10) 0.0467(10) -0.0235(9) 0.0063(9) -0.0023(9)
N1 0.0248(9) 0.0435(11) 0.0405(11) -0.0236(9) 0.0013(8) 0.0036(9)
C1 0.0216(9) 0.0275(10) 0.0345(10) -0.0149(8) 0.0004(8) 0.0002(8)
C2 0.0232(9) 0.0275(10) 0.0346(10) -0.0130(8) -0.0014(8) 0.0000(8)
C3 0.0255(10) 0.0298(10) 0.0354(11) -0.0168(9) 0.0016(8) -0.0026(8)
C4 0.0254(10) 0.0276(10) 0.0454(12) -0.0203(9) 0.0048(9) -0.0003(8)
C5 0.0235(10) 0.0278(10) 0.0452(12) -0.0172(9) -0.0010(9) 0.0041(8)
C6 0.0245(9) 0.0296(10) 0.0363(11) -0.0158(9) -0.0015(8) 0.0022(8)
C7 0.0210(9) 0.0252(9) 0.0313(10) -0.0123(8) 0.0017(7) 0.0008(7)
C8 0.0195(9) 0.0264(9) 0.0325(10) -0.0117(8) -0.0006(7) 0.0007(7)
C9 0.0232(9) 0.0356(11) 0.0306(10) -0.0160(9) -0.0006(8) 0.0000(8)
C10 0.0221(9) 0.0321(10) 0.0359(11) -0.0156(9) 0.0054(8) -0.0017(8)
C11 0.0196(9) 0.0293(10) 0.0330(10) -0.0107(8) 0.0012(8) -0.0005(8)
C12 0.0206(9) 0.0288(10) 0.0313(10) -0.0128(8) 0.0004(8) -0.0005(8)
C13 0.097(3) 0.072(2) 0.0562(19) -0.0167(17) 0.0059(18) 0.005(2)
C14 0.140(4) 0.087(3) 0.074(3) -0.023(2) 0.036(3) -0.001(3)
C15 0.0333(11) 0.0430(12) 0.0368(12) -0.0196(10) 0.0032(9) -0.0013(10)
C16 0.0369(12) 0.0450(13) 0.0430(13) -0.0246(11) -0.0011(10) 0.0008(10)
C17 0.0568(16) 0.0598(17) 0.0461(14) -0.0300(13) 0.0103(12) -0.0089(13)
C18 0.0649(18) 0.0560(16) 0.0475(15) -0.0287(13) 0.0076(13) -0.0059(14)
C19 0.089(2) 0.072(2) 0.0516(17) -0.0357(16) 0.0188(16) -0.0120(18)
C20 0.119(3) 0.077(2) 0.066(2) -0.045(2) 0.019(2) -0.006(2)
N2 0.0421(11) 0.0404(11) 0.0545(13) -0.0246(10) 0.0047(9) 0.0076(9)
C21 0.045(2) 0.058(3) 0.056(2) -0.032(2) -0.006(2) 0.0013(19)
C22 0.078(3) 0.093(4) 0.068(3) -0.025(3) 0.008(3) -0.015(3)
C23 0.117(10) 0.117(6) 0.068(3) -0.011(4) 0.026(7) 0.004(9)
C24 0.328(18) 0.157(14) 0.106(10) -0.044(10) 0.129(9) -0.119(13)
C25 0.272(16) 0.094(8) 0.139(10) -0.016(6) 0.019(11) 0.044(9)
C26 0.141(14) 0.21(2) 0.21(2) 0.053(18) -0.010(15) -0.076(15)
N2A 0.0421(11) 0.0404(11) 0.0545(13) -0.0246(10) 0.0047(9) 0.0076(9)
C27 0.045(2) 0.058(3) 0.056(2) -0.032(2) -0.006(2) 0.0013(19)
C28 0.078(3) 0.093(4) 0.068(3) -0.025(3) 0.008(3) -0.015(3)
C29 0.117(10) 0.117(6) 0.068(3) -0.011(4) 0.026(7) 0.004(9)
C30 0.328(18) 0.157(14) 0.106(10) -0.044(10) 0.129(9) -0.119(13)
C31 0.272(16) 0.094(8) 0.139(10) -0.016(6) 0.019(11) 0.044(9)
C32 0.25(2) 0.142(13) 0.145(13) -0.090(11) -0.074(13) 0.087(13)

loop_
_atom_type_symbol
_atom_type_description
_atom_type_scat_dispersion_real
_atom_type_scat_dispersion_imag
_atom_type_scat_source
Cu Cu 0.3201 1.2651 'International Tables Vol C Tables 4.2.6.8 and 6.1.1.4'
N N 0.0061 0.0033 'International Tables Vol C Tables 4.2.6.8 and 6.1.1.4'
Cl Cl 0.1484 0.1585 'International Tables Vol C Tables 4.2.6.8 and 6.1.1.4'
O O 0.0106 0.0060 'International Tables Vol C Tables 4.2.6.8 and 6.1.1.4'
C C 0.0033 0.0016 'International Tables Vol C Tables 4.2.6.8 and 6.1.1.4'
H H 0.0000 0.0000 'International Tables Vol C Tables 4.2.6.8 and 6.1.1.4'

loop_
_geom_angle_atom_site_label_1
_geom_angle_atom_site_label_2
_geom_angle_atom_site_label_3
_geom_angle
O1 Cu1 O5 171.44(7)
O1 Cu1 O6 96.38(6)
O5 Cu1 O6 84.33(6)
O1 Cu1 O2 83.85(6)
O5 Cu1 O2 94.37(6)
O6 Cu1 O2 172.74(7)
O1 Cu1 O9 93.75(8)
O5 Cu1 O9 94.66(7)
O6 Cu1 O9 96.21(7)
O2 Cu1 O9 91.01(7)
C1 O1 Cu1 112.83(12)
C2 O2 Cu1 112.40(13)
C7 O5 Cu1 112.42(12)
C8 O6 Cu1 112.54(12)
C13 O9 Cu1 128.0(2)
C13 O9 H1 111(2)
Cu1 O9 H1 115(2)
C15 N1 H2 108.1(19)
C15 N1 H3 113(2)
H2 N1 H3 108(3)
C15 N1 H4 108(2)
H2 N1 H4 119(3)
H3 N1 H4 101(3)
O1 C1 C6 124.85(18)
O1 C1 C2 114.89(17)
C6 C1 C2 120.25(18)
O2 C2 C3 124.75(18)
O2 C2 C1 115.17(17)
C3 C2 C1 120.08(17)
C2 C3 C4 121.28(19)
C2 C3 Cl1 120.00(16)
C4 C3 Cl1 118.71(16)
O3 C4 C3 125.5(2)
O3 C4 C5 115.85(18)
C3 C4 C5 118.65(18)
O4 C5 C6 125.1(2)
O4 C5 C4 116.46(19)
C6 C5 C4 118.44(17)
C1 C6 C5 121.14(19)
C1 C6 Cl2 119.85(16)
C5 C6 Cl2 119.01(15)
O5 C7 C12 124.25(18)
O5 C7 C8 115.45(16)
C12 C7 C8 120.29(17)
O6 C8 C9 125.34(18)
O6 C8 C7 114.91(17)
C9 C8 C7 119.75(17)
C8 C9 C10 122.09(18)
C8 C9 Cl3 119.47(15)
C10 C9 Cl3 118.44(15)
O7 C10 C9 125.41(19)
O7 C10 C11 116.81(18)
C9 C10 C11 117.78(17)
O8 C11 C12 124.32(19)
O8 C11 C10 117.92(18)
C12 C11 C10 117.76(17)
C7 C12 C11 121.96(18)
C7 C12 Cl4 119.54(15)
C11 C12 Cl4 118.39(15)
O9 C13 C14 112.6(3)
O9 C13 H13A 109.1
C14 C13 H13A 109.1
O9 C13 H13B 109.1
C14 C13 H13B 109.1
H13A C13 H13B 107.8
C13 C14 H14A 109.5
C13 C14 H14B 109.5
H14A C14 H14B 109.5
C13 C14 H14C 109.5
H14A C14 H14C 109.5
H14B C14 H14C 109.5
N1 C15 C16 112.3(2)
N1 C15 H15A 109.1
C16 C15 H15A 109.1
N1 C15 H15B 109.1
C16 C15 H15B 109.1
H15A C15 H15B 107.9
C15 C16 C17 111.4(2)
C15 C16 H16A 109.3
C17 C16 H16A 109.3
C15 C16 H16B 109.3
C17 C16 H16B 109.3
H16A C16 H16B 108.0
C18 C17 C16 114.6(2)
C18 C17 H17A 108.6
C16 C17 H17A 108.6
C18 C17 H17B 108.6
C16 C17 H17B 108.6
H17A C17 H17B 107.6
C19 C18 C17 113.5(3)
C19 C18 H18A 108.9
C17 C18 H18A 108.9
C19 C18 H18B 108.9
C17 C18 H18B 108.9
H18A C18 H18B 107.7
C20 C19 C18 114.9(3)
C20 C19 H19A 108.6
C18 C19 H19A 108.6
C20 C19 H19B 108.6
C18 C19 H19B 108.6
H19A C19 H19B 107.5
C19 C20 H20A 109.5
C19 C20 H20B 109.5
H20A C20 H20B 109.5
C19 C20 H20C 109.5
H20A C20 H20C 109.5
H20B C20 H20C 109.5
C21 N2 H2A 109.5
C21 N2 H2B 109.5
H2A N2 H2B 109.5
C21 N2 H2C 109.5
H2A N2 H2C 109.5
H2B N2 H2C 109.5
N2 C21 C22 110.5(5)
N2 C21 H21A 109.5
C22 C21 H21A 109.5
N2 C21 H21B 109.5
C22 C21 H21B 109.5
H21A C21 H21B 108.1
C21 C22 C23 120.5(8)
C21 C22 H22A 107.2
C23 C22 H22A 107.2
C21 C22 H22B 107.2
C23 C22 H22B 107.2
H21A C22 H22B 106.8
C24 C23 C22 108.3(14)
C24 C23 H23A 110.0
C22 C23 H23A 110.0
C24 C23 H23B 110.0
C22 C23 H23B 110.0
H23A C23 H23B 108.4
C25 C24 C23 120.9(14)
C25 C24 H24A 107.1
C23 C24 H24A 107.1
C25 C24 H24B 107.1
C23 C24 H24B 107.1
H24A C24 H24B 106.8
C24 C25 C26 115.7(19)
C24 C25 H25A 108.3
C26 C25 H25A 108.3
C24 C25 H25B 108.3
C26 C25 H25B 108.3
H25A C25 H25B 107.4
C25 C26 H26A 109.5
C25 C26 H26B 109.5
H26A C26 H26B 109.5
C25 C26 H26C 109.5
H26A C26 H26C 109.5
H26B C26 H26C 109.5
C28 C27 H27A 110.2
C28 C27 H27B 110.2
H27A C27 H27B 108.5
C27 C28 C29 106.0(8)
C27 C28 H28A 110.5
C29 C28 H28A 110.5
C27 C28 H28B 110.5
C29 C28 H28B 110.5
H28A C28 H28B 108.7
C30 C29 C28 123.8(14)
C30 C29 H29A 106.4
C28 C29 H29A 106.4
C30 C29 H29B 106.4
C28 C29 H29B 106.4
H29A C29 H29B 106.4
C29 C30 C31 131.3(15)
C29 C30 H30A 104.4
C31 C30 H30A 104.4
C29 C30 H30B 104.4
C31 C30 H30B 104.4
H30A C30 H30B 105.6
C30 C31 C32 118.8(14)
C30 C31 H31A 107.6
C32 C31 H31A 107.6
C30 C31 H31B 107.6
C32 C31 H31B 107.6
H31A C31 H31B 107.1
C31 C32 H32A 109.5
C31 C32 H32B 109.5
H32A C32 H32B 109.5
C31 C32 H32C 109.5
H32A C32 H32C 109.5
H32B C32 H32C 109.5

loop_
_geom_bond_atom_site_label_1
_geom_bond_atom_site_label_2
_geom_bond_distance
Cu1 O1 1.9345(14)
Cu1 O5 1.9382(14)
Cu1 O6 1.9431(14)
Cu1 O2 1.9640(15)
Cu1 O9 2.254(2)
Cl1 C3 1.731(2)
Cl2 C6 1.726(2)
Cl3 C9 1.731(2)
Cl4 C12 1.732(2)
O1 C1 1.286(2)
O2 C2 1.274(2)
O3 C4 1.248(3)
O4 C5 1.230(3)
O5 C7 1.287(2)
O6 C8 1.288(2)
O7 C10 1.228(2)
O8 C11 1.234(3)
O9 C13 1.410(4)
O9 H1 0.78(3)
N1 C15 1.480(3)
N1 H2 0.83(3)
N1 H3 0.86(3)
N1 H4 0.89(3)
C1 C6 1.362(3)
C1 C2 1.521(3)
C2 C3 1.380(3)
C3 C4 1.403(3)
C4 C5 1.547(3)
C5 C6 1.426(3)
C7 C12 1.374(3)
C7 C8 1.510(3)
C8 C9 1.373(3)
C9 C10 1.424(3)
C10 C11 1.559(3)
C11 C12 1.415(3)
C13 C14 1.465(6)
C13 H13A 0.9800
C13 H13B 0.9800
C14 H14A 0.9700
C14 H14B 0.9700
C14 H14C 0.9700
C15 C16 1.508(3)
C15 H15A 0.9800
C15 H15B 0.9800
C16 C17 1.517(3)
C16 H16A 0.9800
C16 H16B 0.9800
C17 C18 1.509(4)
C17 H17A 0.9800
C17 H17B 0.9800
C18 C19 1.508(4)
C18 H18A 0.9800
C18 H18B 0.9800
C19 C20 1.495(4)
C19 H19A 0.9800
C19 H19B 0.9800
C20 H20A 0.9700
C20 H20B 0.9700
C20 H20C 0.9700
N2 C21 1.489(6)
N2 H2A 0.9000
N2 H2B 0.9000
N2 H2C 0.9000
C21 C22 1.504(9)
C21 H21A 0.9800
C21 H21B 0.9800
C22 C23 1.516(13)
C22 H22A 0.9800
C22 H22B 0.9800
C23 C24 1.459(17)
C23 H23A 0.9800
C23 H23B 0.9800
C24 C25 1.421(15)
C24 H24A 0.9800
C24 H24B 0.9800
C25 C26 1.441(16)
C25 H25A 0.9800
C25 H25B 0.9800
C26 H26A 0.9700
C26 H26B 0.9700
C26 H26C 0.9700
C27 C28 1.401(8)
C27 H27A 0.9800
C27 H27B 0.9800
C28 C29 1.556(13)
C28 H28A 0.9800
C28 H28B 0.9800
C29 C30 1.384(15)
C29 H29A 0.9800
C29 H29B 0.9800
C30 C31 1.390(16)
C30 H30A 0.9800
C30 H30B 0.9800
C31 C32 1.557(16)
C31 H31A 0.9800
C31 H31B 0.9800
C32 H32A 0.9700
C32 H32B 0.9700
C32 H32C 0.9700

loop_
_geom_hbond_atom_site_label_D
_geom_hbond_atom_site_label_H
_geom_hbond_atom_site_label_A
_geom_hbond_distance_DH
_geom_hbond_distance_HA
_geom_hbond_distance_DA
_geom_hbond_angle_DHA
_geom_hbond_site_symmetry_A
C16 H16A Cl4 0.98 2.81 3.572(2) 134.7 .
N2 H2A O5 0.90 1.96 2.855(2) 170.5 .
N2 H2B O3 0.90 2.08 2.928(3) 156.1 1_655
N2 H2B O4 0.90 2.53 3.216(3) 133.9 1_655
N2 H2C O3 0.90 2.34 3.128(3) 146.5 2_566
N2 H2AB O4 0.90 2.10 2.939(3) 155.7 2_566
C22 H22B Cl1 0.98 2.83 3.755(9) 157.8 .
N2A H2C O3 0.90 2.34 3.128(3) 146.5 2_566
N2A H2AB O4 0.90 2.10 2.939(3) 155.7 2_566
N2A H2A O5 0.90 1.96 2.855(2) 170.5 .
N2A H2B O3 0.90 2.08 2.928(3) 156.1 1_655
O9 H1 O3 0.78(3) 1.98(3) 2.743(2) 167(3) 2_566
N1 H2 O7 0.83(3) 2.05(3) 2.856(3) 166(3) 2_756
N1 H2 O8 0.83(3) 2.36(3) 2.819(2) 115(2) 2_756
N1 H3 O1 0.86(3) 1.98(3) 2.830(3) 172(3) 2_656
N1 H4 Cl4 0.89(3) 2.73(3) 3.494(2) 146(3) .
N1 H4 O8 0.89(3) 2.31(3) 3.036(3) 140(3) .

loop_
_geom_torsion_atom_site_label_1
_geom_torsion_atom_site_label_2
_geom_torsion_atom_site_label_3
_geom_torsion_atom_site_label_4
_geom_torsion
Cu1 O1 C1 C6 171.05(17)
Cu1 O1 C1 C2 -8.7(2)
Cu1 O2 C2 C3 -176.54(17)
Cu1 O2 C2 C1 3.9(2)
O1 C1 C2 O2 3.2(3)
C6 C1 C2 O2 -176.54(19)
O1 C1 C2 C3 -176.36(19)
C6 C1 C2 C3 3.9(3)
O2 C2 C3 C4 177.9(2)
C1 C2 C3 C4 -2.6(3)
O2 C2 C3 Cl1 -1.3(3)
C1 C2 C3 Cl1 178.24(15)
C2 C3 C4 O3 179.9(2)
Cl1 C3 C4 O3 -0.9(3)
C2 C3 C4 C5 -0.8(3)
Cl1 C3 C4 C5 178.32(15)
O3 C4 C5 O4 2.2(3)
C3 C4 C5 O4 -177.1(2)
O3 C4 C5 C6 -177.4(2)
C3 C4 C5 C6 3.3(3)
O1 C1 C6 C5 178.9(2)
C2 C1 C6 C5 -1.4(3)
O1 C1 C6 Cl2 -1.4(3)
C2 C1 C6 Cl2 178.31(15)
O4 C5 C6 C1 178.3(2)
C4 C5 C6 C1 -2.1(3)
O4 C5 C6 Cl2 -1.4(3)
C4 C5 C6 Cl2 178.26(15)
Cu1 O5 C7 C12 177.06(16)
Cu1 O5 C7 C8 -4.3(2)
Cu1 O6 C8 C9 -174.77(17)
Cu1 O6 C8 C7 4.2(2)
O5 C7 C8 O6 0.1(3)
C12 C7 C8 O6 178.75(18)
O5 C7 C8 C9 179.12(19)
C12 C7 C8 C9 -2.2(3)
O6 C8 C9 C10 -177.9(2)
C7 C8 C9 C10 3.1(3)
O6 C8 C9 Cl3 1.6(3)
C7 C8 C9 Cl3 -177.35(15)
C8 C9 C10 O7 -178.5(2)
Cl3 C9 C10 O7 2.0(3)
C8 C9 C10 C11 0.8(3)
Cl3 C9 C10 C11 -178.74(15)
O7 C10 C11 O8 -6.7(3)
C9 C10 C11 O8 174.0(2)
O7 C10 C11 C12 173.6(2)
C9 C10 C11 C12 -5.8(3)
O5 C7 C12 C11 175.46(19)
C8 C7 C12 C11 -3.1(3)
O5 C7 C12 Cl4 -0.6(3)
C8 C7 C12 Cl4 -179.17(15)
O8 C11 C12 C7 -172.8(2)
C10 C11 C12 C7 6.9(3)
O8 C11 C12 Cl4 3.3(3)
C10 C11 C12 Cl4 -176.99(14)
Cu1 O9 C13 C14 -77.4(4)
N1 C15 C16 C17 173.8(2)
C15 C16 C17 C18 -176.8(2)
C16 C17 C18 C19 178.9(3)
C17 C18 C19 C20 -178.3(3)
N2 C21 C22 C23 -175.0(10)
C21 C22 C23 C24 64.1(19)
C22 C23 C24 C25 140(2)
C23 C24 C25 C26 -118(3)
C27 C28 C29 C30 -101(2)
C28 C29 C30 C31 2(4)
C29 C30 C31 C32 -154(3)
